data_2242418
loop_
_publ_author_name
'Zainuri, Dian Alwani'
'Razak, Ibrahim Abdul'
'Arshad, Suhana'

_publ_section_title
;
 (<i>E</i>)-1,3-Bis(anthracen-9-yl)prop-2-en-1-one: crystal structure and
 DFT study
;
_journal_coeditor_code HB7739
_journal_issue 4
_journal_name_full 'Acta Crystallographica Section E'
_journal_page_first 492
_journal_page_last 496
_journal_paper_doi 10.1107/S2056989018003791
_journal_volume 74
_journal_year 2018
_chemical_formula_iupac 'C31 H20 O'
_chemical_formula_moiety 'C31 H20 O'
_chemical_formula_sum 'C31 H20 O'
_chemical_formula_weight 408.47
_chemical_name_systematic
;
(<i>E</i>)-1,3-Bis(anthracen-9-yl)prop-2-en-1-one
;
_space_group_crystal_system triclinic
_space_group_IT_number 2
_space_group_name_Hall '-P 1'
_space_group_name_H-M_alt 'P -1'
_symmetry_space_group_name_Hall '-P 1'
_symmetry_space_group_name_H-M 'P -1'
_atom_sites_solution_hydrogens geom
_audit_creation_method SHELXL-2014/7
_cell_angle_alpha 67.146(2)
_cell_angle_beta 73.586(2)
_cell_angle_gamma 78.768(2)
_cell_formula_units_Z 2
_cell_length_a 9.8310(17)
_cell_length_b 10.7521(18)
_cell_length_c 11.3029(19)
_cell_measurement_reflns_used 3766
_cell_measurement_temperature 296(2)
_cell_measurement_theta_max 22.07
_cell_measurement_theta_min 2.32
_cell_volume 1051.2(3)
_computing_cell_refinement
;
SAINT (Bruker, 2009)
;
_computing_data_collection
;
APEX2 (Bruker, 2009)
;
_computing_data_reduction
;
SAINT (Bruker, 2009)
;
_computing_molecular_graphics
;
SHELXTL (Sheldrick, 2008)
;
_computing_publication_material
;
SHELXTL (Sheldrick, 2008) and PLATON (Spek, 2009)
;
_computing_structure_refinement
;
SHELXL2013 (Sheldrick, 2015)
;
_computing_structure_solution
;
SHELXTL (Sheldrick, 2008)
;
_diffrn_ambient_temperature 296(2)
_diffrn_measured_fraction_theta_full 1.000
_diffrn_measured_fraction_theta_max 0.993
_diffrn_measurement_device_type
;
Bruker SMART APEXII DUO CCD area-detector
;
_diffrn_measurement_method '\f and \w scans'
_diffrn_radiation_type MoK\a
_diffrn_radiation_wavelength 0.71073
_diffrn_reflns_av_R_equivalents 0.0474
_diffrn_reflns_limit_h_max 13
_diffrn_reflns_limit_h_min -13
_diffrn_reflns_limit_k_max 15
_diffrn_reflns_limit_k_min -15
_diffrn_reflns_limit_l_max 15
_diffrn_reflns_limit_l_min -15
_diffrn_reflns_number 42832
_diffrn_reflns_theta_full 25.242
_diffrn_reflns_theta_max 30.264
_diffrn_reflns_theta_min 2.009
_exptl_absorpt_coefficient_mu 0.076
_exptl_absorpt_correction_type multi-scan
_exptl_absorpt_process_details
;
(<i>SADABS</i>; Bruker, 2009)
;
_exptl_crystal_colour yellow
_exptl_crystal_density_diffrn 1.290
_exptl_crystal_description block
_exptl_crystal_F_000 428
_exptl_crystal_size_max 0.454
_exptl_crystal_size_mid 0.376
_exptl_crystal_size_min 0.260
_refine_diff_density_max 0.198
_refine_diff_density_min -0.149
_refine_ls_extinction_method none
_refine_ls_goodness_of_fit_ref 1.004
_refine_ls_hydrogen_treatment constr
_refine_ls_matrix_type full
_refine_ls_number_parameters 289
_refine_ls_number_reflns 6216
_refine_ls_number_restraints 0
_refine_ls_restrained_S_all 1.004
_refine_ls_R_factor_all 0.1335
_refine_ls_R_factor_gt 0.0572
_refine_ls_shift/su_max 0.000
_refine_ls_shift/su_mean 0.000
_refine_ls_structure_factor_coef Fsqd
_refine_ls_weighting_details 'w=1/[\s^2^(Fo^2^)+(0.0746P)^2^+0.1037P] where P=(Fo^2^+2Fc^2^)/3'
_refine_ls_weighting_scheme calc
_refine_ls_wR_factor_gt 0.1421
_refine_ls_wR_factor_ref 0.1870
_reflns_number_gt 2792
_reflns_number_total 6216
_reflns_threshold_expression 'I > 2\s(I)'
_cod_data_source_file hb7739sup1.cif
_cod_data_source_block I
_cod_database_code 2242418
_shelx_space_group_comment
;
The symmetry employed for this shelxl refinement is uniquely defined
by the following loop, which should always be used as a source of
symmetry information in preference to the above space-group names.
They are only intended as comments.
;
_shelx_estimated_absorpt_t_min 0.966
_shelx_estimated_absorpt_t_max 0.980

loop_
_space_group_symop_operation_xyz
'x, y, z'
'-x, -y, -z'

loop_
_atom_site_type_symbol
_atom_site_label
_atom_site_fract_x
_atom_site_fract_y
_atom_site_fract_z
_atom_site_U_iso_or_equiv
_atom_site_adp_type
_atom_site_calc_flag
_atom_site_occupancy
O O1 0.44003(14) 0.39564(13) 0.83904(17) 0.0974(5) Uani d 1
C C1 0.18125(17) 0.58896(16) 0.72383(17) 0.0557(4) Uani d 1
C C2 0.2456(2) 0.55577(19) 0.6096(2) 0.0745(5) Uani d 1
H H2A 0.3398 0.5184 0.5977 0.089 Uiso calc 1
C C3 0.1725(3) 0.5774(2) 0.5176(2) 0.0895(6) Uani d 1
H H3A 0.2174 0.5560 0.4428 0.107 Uiso calc 1
C C4 0.0287(3) 0.6321(2) 0.5335(2) 0.0848(6) Uani d 1
H H4A -0.0202 0.6472 0.4690 0.102 Uiso calc 1
C C5 -0.0372(2) 0.66204(17) 0.6411(2) 0.0702(5) Uani d 1
H H5A -0.1325 0.6962 0.6513 0.084 Uiso calc 1
C C6 0.03472(17) 0.64307(16) 0.74020(18) 0.0564(4) Uani d 1
C C7 -0.03088(16) 0.67773(16) 0.84986(18) 0.0589(4) Uani d 1
H H7A -0.1270 0.7093 0.8621 0.071 Uiso calc 1
C C8 0.04251(16) 0.66686(15) 0.94246(17) 0.0551(4) Uani d 1
C C9 -0.0227(2) 0.70868(18) 1.05166(19) 0.0707(5) Uani d 1
H H9A -0.1189 0.7397 1.0651 0.085 Uiso calc 1
C C10 0.0525(3) 0.7042(2) 1.1362(2) 0.0834(6) Uani d 1
H H10A 0.0083 0.7335 1.2065 0.100 Uiso calc 1
C C11 0.1973(2) 0.6556(2) 1.1191(2) 0.0776(5) Uani d 1
H H11A 0.2487 0.6544 1.1772 0.093 Uiso calc 1
C C12 0.26246(19) 0.61070(18) 1.01937(18) 0.0659(5) Uani d 1
H H12A 0.3577 0.5762 1.0115 0.079 Uiso calc 1
C C13 0.18947(16) 0.61474(15) 0.92571(16) 0.0529(4) Uani d 1
C C14 0.25475(16) 0.57424(15) 0.81840(16) 0.0528(4) Uani d 1
C C15 0.40796(17) 0.51694(18) 0.80046(18) 0.0633(5) Uani d 1
C C16 0.51726(17) 0.61184(17) 0.73382(18) 0.0666(5) Uani d 1
H H16A 0.6119 0.5756 0.7213 0.080 Uiso calc 1
C C17 0.49221(16) 0.74227(16) 0.69108(16) 0.0564(4) Uani d 1
H H17A 0.3972 0.7775 0.7032 0.068 Uiso calc 1
C C18 0.59990(15) 0.84051(15) 0.62495(16) 0.0510(4) Uani d 1
C C19 0.65765(16) 0.87661(16) 0.48951(17) 0.0547(4) Uani d 1
C C20 0.6174(2) 0.82323(19) 0.40902(19) 0.0701(5) Uani d 1
H H20A 0.5499 0.7606 0.4473 0.084 Uiso calc 1
C C21 0.6744(2) 0.8611(2) 0.2788(2) 0.0881(6) Uani d 1
H H21A 0.6459 0.8247 0.2282 0.106 Uiso calc 1
C C22 0.7768(3) 0.9552(2) 0.2183(2) 0.0955(7) Uani d 1
H H22A 0.8155 0.9807 0.1280 0.115 Uiso calc 1
C C23 0.8190(2) 1.0082(2) 0.2896(2) 0.0830(6) Uani d 1
H H23A 0.8875 1.0697 0.2480 0.100 Uiso calc 1
C C24 0.76171(18) 0.97267(17) 0.42761(18) 0.0634(5) Uani d 1
C C25 0.80165(19) 1.02850(18) 0.5019(2) 0.0720(5) Uani d 1
H H25A 0.8687 1.0914 0.4605 0.086 Uiso calc 1
C C26 0.74538(19) 0.99421(17) 0.6362(2) 0.0658(5) Uani d 1
C C27 0.7864(3) 1.0506(2) 0.7140(3) 0.0899(7) Uani d 1
H H27A 0.8524 1.1146 0.6740 0.108 Uiso calc 1
C C28 0.7316(3) 1.0133(2) 0.8443(3) 0.0980(7) Uani d 1
H H28A 0.7605 1.0513 0.8933 0.118 Uiso calc 1
C C29 0.6313(2) 0.9178(2) 0.9075(2) 0.0841(6) Uani d 1
H H29A 0.5946 0.8925 0.9981 0.101 Uiso calc 1
C C30 0.58805(19) 0.86234(18) 0.83782(19) 0.0676(5) Uani d 1
H H30A 0.5211 0.7994 0.8812 0.081 Uiso calc 1
C C31 0.64201(16) 0.89751(15) 0.70003(17) 0.0555(4) Uani d 1

loop_
_atom_site_aniso_label
_atom_site_aniso_U_11
_atom_site_aniso_U_22
_atom_site_aniso_U_33
_atom_site_aniso_U_12
_atom_site_aniso_U_13
_atom_site_aniso_U_23
O1 0.0731(9) 0.0536(8) 0.1465(14) -0.0020(6) -0.0287(9) -0.0149(8)
C1 0.0544(9) 0.0476(9) 0.0641(11) -0.0107(7) -0.0152(8) -0.0149(8)
C2 0.0757(12) 0.0749(13) 0.0775(13) -0.0077(10) -0.0177(10) -0.0317(11)
C3 0.1108(18) 0.0908(16) 0.0807(15) -0.0134(13) -0.0278(13) -0.0390(12)
C4 0.1070(17) 0.0767(14) 0.0872(16) -0.0140(12) -0.0502(14) -0.0245(12)
C5 0.0702(11) 0.0582(11) 0.0882(14) -0.0115(8) -0.0370(11) -0.0167(10)
C6 0.0543(9) 0.0445(9) 0.0702(11) -0.0120(7) -0.0225(8) -0.0109(8)
C7 0.0435(8) 0.0515(9) 0.0758(12) -0.0082(7) -0.0146(8) -0.0140(8)
C8 0.0526(9) 0.0454(9) 0.0602(10) -0.0105(7) -0.0106(8) -0.0099(7)
C9 0.0670(11) 0.0653(12) 0.0684(12) -0.0033(9) -0.0078(10) -0.0186(9)
C10 0.1013(16) 0.0763(14) 0.0656(13) -0.0026(12) -0.0139(12) -0.0242(10)
C11 0.0948(15) 0.0772(13) 0.0635(12) -0.0098(11) -0.0296(11) -0.0190(10)
C12 0.0628(10) 0.0655(11) 0.0650(12) -0.0092(8) -0.0222(9) -0.0118(9)
C13 0.0485(8) 0.0464(9) 0.0583(10) -0.0116(7) -0.0135(7) -0.0086(7)
C14 0.0454(8) 0.0484(9) 0.0593(10) -0.0095(6) -0.0121(7) -0.0111(8)
C15 0.0544(9) 0.0546(10) 0.0756(12) -0.0044(8) -0.0167(8) -0.0166(9)
C16 0.0412(8) 0.0584(11) 0.0867(13) 0.0004(7) -0.0092(8) -0.0175(9)
C17 0.0419(8) 0.0567(10) 0.0652(11) -0.0010(7) -0.0133(7) -0.0171(8)
C18 0.0399(7) 0.0478(9) 0.0582(10) 0.0023(6) -0.0125(7) -0.0134(7)
C19 0.0481(8) 0.0498(9) 0.0575(10) 0.0041(7) -0.0113(7) -0.0144(8)
C20 0.0672(11) 0.0724(12) 0.0659(12) 0.0017(9) -0.0162(9) -0.0228(10)
C21 0.0967(16) 0.0941(16) 0.0701(14) 0.0103(13) -0.0219(12) -0.0325(12)
C22 0.1056(18) 0.0903(16) 0.0582(13) 0.0117(13) -0.0007(12) -0.0146(12)
C23 0.0759(13) 0.0669(13) 0.0733(14) -0.0007(10) 0.0034(11) -0.0072(11)
C24 0.0568(10) 0.0500(10) 0.0634(11) 0.0030(8) -0.0074(8) -0.0071(8)
C25 0.0629(11) 0.0528(10) 0.0829(14) -0.0129(8) -0.0105(10) -0.0064(10)
C26 0.0638(10) 0.0507(10) 0.0796(13) -0.0066(8) -0.0209(10) -0.0160(9)
C27 0.1027(16) 0.0627(13) 0.1131(19) -0.0197(11) -0.0405(15) -0.0240(13)
C28 0.126(2) 0.0814(15) 0.109(2) -0.0107(14) -0.0510(17) -0.0402(14)
C29 0.0993(16) 0.0847(15) 0.0747(14) 0.0017(12) -0.0278(12) -0.0343(12)
C30 0.0658(11) 0.0691(12) 0.0658(12) -0.0019(9) -0.0154(9) -0.0235(9)
C31 0.0509(9) 0.0493(9) 0.0624(11) 0.0010(7) -0.0161(8) -0.0162(8)

loop_
_atom_type_symbol
_atom_type_description
_atom_type_scat_dispersion_real
_atom_type_scat_dispersion_imag
_atom_type_scat_source
C C 0.0033 0.0016 'International Tables Vol C Tables 4.2.6.8 and 6.1.1.4'
H H 0.0000 0.0000 'International Tables Vol C Tables 4.2.6.8 and 6.1.1.4'
O O 0.0106 0.0060 'International Tables Vol C Tables 4.2.6.8 and 6.1.1.4'

loop_
_geom_angle_atom_site_label_1
_geom_angle_atom_site_label_2
_geom_angle_atom_site_label_3
_geom_angle
C14 C1 C2 123.06(16)
C14 C1 C6 119.19(16)
C2 C1 C6 117.74(16)
C3 C2 C1 121.13(19)
C3 C2 H2A 119.4
C1 C2 H2A 119.4
C2 C3 C4 120.9(2)
C2 C3 H3A 119.6
C4 C3 H3A 119.6
C5 C4 C3 120.04(19)
C5 C4 H4A 120.0
C3 C4 H4A 120.0
C4 C5 C6 121.60(19)
C4 C5 H5A 119.2
C6 C5 H5A 119.2
C7 C6 C5 122.16(16)
C7 C6 C1 119.23(15)
C5 C6 C1 118.59(18)
C6 C7 C8 121.90(15)
C6 C7 H7A 119.0
C8 C7 H7A 119.0
C7 C8 C9 122.02(16)
C7 C8 C13 119.12(16)
C9 C8 C13 118.85(16)
C10 C9 C8 121.02(18)
C10 C9 H9A 119.5
C8 C9 H9A 119.5
C9 C10 C11 120.5(2)
C9 C10 H10A 119.8
C11 C10 H10A 119.8
C12 C11 C10 120.56(19)
C12 C11 H11A 119.7
C10 C11 H11A 119.7
C11 C12 C13 121.64(18)
C11 C12 H12A 119.2
C13 C12 H12A 119.2
C14 C13 C12 123.25(15)
C14 C13 C8 119.31(15)
C12 C13 C8 117.42(16)
C13 C14 C1 121.16(15)
C13 C14 C15 120.13(15)
C1 C14 C15 118.69(15)
O1 C15 C16 120.98(16)
O1 C15 C14 120.98(15)
C16 C15 C14 118.03(14)
C17 C16 C15 124.87(15)
C17 C16 H16A 117.6
C15 C16 H16A 117.6
C16 C17 C18 126.16(14)
C16 C17 H17A 116.9
C18 C17 H17A 116.9
C19 C18 C31 120.92(15)
C19 C18 C17 120.16(15)
C31 C18 C17 118.92(15)
C18 C19 C20 123.09(16)
C18 C19 C24 119.04(16)
C20 C19 C24 117.87(16)
C21 C20 C19 121.5(2)
C21 C20 H20A 119.3
C19 C20 H20A 119.3
C20 C21 C22 120.5(2)
C20 C21 H21A 119.7
C22 C21 H21A 119.7
C23 C22 C21 120.5(2)
C23 C22 H22A 119.8
C21 C22 H22A 119.8
C22 C23 C24 121.5(2)
C22 C23 H23A 119.2
C24 C23 H23A 119.2
C25 C24 C23 122.26(19)
C25 C24 C19 119.60(17)
C23 C24 C19 118.14(19)
C24 C25 C26 122.21(17)
C24 C25 H25A 118.9
C26 C25 H25A 118.9
C25 C26 C27 122.71(19)
C25 C26 C31 118.98(17)
C27 C26 C31 118.31(19)
C28 C27 C26 121.1(2)
C28 C27 H27A 119.4
C26 C27 H27A 119.4
C27 C28 C29 120.8(2)
C27 C28 H28A 119.6
C29 C28 H28A 119.6
C30 C29 C28 120.3(2)
C30 C29 H29A 119.9
C28 C29 H29A 119.9
C29 C30 C31 121.57(19)
C29 C30 H30A 119.2
C31 C30 H30A 119.2
C18 C31 C30 122.86(15)
C18 C31 C26 119.26(16)
C30 C31 C26 117.88(16)

loop_
_geom_bond_atom_site_label_1
_geom_bond_atom_site_label_2
_geom_bond_distance
O1 C15 1.2109(19)
C1 C14 1.397(2)
C1 C2 1.416(3)
C1 C6 1.433(2)
C2 C3 1.349(3)
C2 H2A 0.9300
C3 C4 1.411(3)
C3 H3A 0.9300
C4 C5 1.333(3)
C4 H4A 0.9300
C5 C6 1.418(2)
C5 H5A 0.9300
C6 C7 1.380(2)
C7 C8 1.389(2)
C7 H7A 0.9300
C8 C9 1.417(2)
C8 C13 1.432(2)
C9 C10 1.346(3)
C9 H9A 0.9300
C10 C11 1.404(3)
C10 H10A 0.9300
C11 C12 1.344(3)
C11 H11A 0.9300
C12 C13 1.421(2)
C12 H12A 0.9300
C13 C14 1.391(2)
C14 C15 1.501(2)
C15 C16 1.461(2)
C16 C17 1.291(2)
C16 H16A 0.9300
C17 C18 1.473(2)
C17 H17A 0.9300
C18 C19 1.396(2)
C18 C31 1.403(2)
C19 C20 1.418(3)
C19 C24 1.431(2)
C20 C21 1.343(3)
C20 H20A 0.9300
C21 C22 1.406(3)
C21 H21A 0.9300
C22 C23 1.335(3)
C22 H22A 0.9300
C23 C24 1.422(3)
C23 H23A 0.9300
C24 C25 1.374(3)
C25 C26 1.385(3)
C25 H25A 0.9300
C26 C27 1.419(3)
C26 C31 1.431(2)
C27 C28 1.340(3)
C27 H27A 0.9300
C28 C29 1.401(3)
C28 H28A 0.9300
C29 C30 1.345(3)
C29 H29A 0.9300
C30 C31 1.416(2)
C30 H30A 0.9300

loop_
_geom_hbond_atom_site_label_D
_geom_hbond_atom_site_label_H
_geom_hbond_atom_site_label_A
_geom_hbond_site_symmetry_A
_geom_hbond_distance_DH
_geom_hbond_distance_HA
_geom_hbond_distance_DA
_geom_hbond_angle_DHA
_geom_hbond_publ_flag
C5 H5A Cg4 1_455 0.93 2.75 3.511(2) 140 yes
C7 H7A Cg6 1_455 0.93 2.91 3.672(2) 140 yes

loop_
_geom_torsion_atom_site_label_1
_geom_torsion_atom_site_label_2
_geom_torsion_atom_site_label_3
_geom_torsion_atom_site_label_4
_geom_torsion
C14 C1 C2 C3 -176.92(17)
C6 C1 C2 C3 1.6(3)
C1 C2 C3 C4 -0.9(3)
C2 C3 C4 C5 -0.6(3)
C3 C4 C5 C6 1.4(3)
C4 C5 C6 C7 177.88(16)
C4 C5 C6 C1 -0.7(3)
C14 C1 C6 C7 -0.8(2)
C2 C1 C6 C7 -179.38(14)
C14 C1 C6 C5 177.76(14)
C2 C1 C6 C5 -0.8(2)
C5 C6 C7 C8 -175.90(14)
C1 C6 C7 C8 2.6(2)
C6 C7 C8 C9 176.81(14)
C6 C7 C8 C13 -1.7(2)
C7 C8 C9 C10 -176.32(16)
C13 C8 C9 C10 2.2(3)
C8 C9 C10 C11 -1.1(3)
C9 C10 C11 C12 -1.1(3)
C10 C11 C12 C13 2.1(3)
C11 C12 C13 C14 177.40(16)
C11 C12 C13 C8 -0.9(2)
C7 C8 C13 C14 -1.0(2)
C9 C8 C13 C14 -179.59(14)
C7 C8 C13 C12 177.34(14)
C9 C8 C13 C12 -1.2(2)
C12 C13 C14 C1 -175.44(14)
C8 C13 C14 C1 2.8(2)
C12 C13 C14 C15 2.9(2)
C8 C13 C14 C15 -178.87(14)
C2 C1 C14 C13 176.59(14)
C6 C1 C14 C13 -1.9(2)
C2 C1 C14 C15 -1.8(2)
C6 C1 C14 C15 179.75(14)
C13 C14 C15 O1 95.9(2)
C1 C14 C15 O1 -85.7(2)
C13 C14 C15 C16 -84.7(2)
C1 C14 C15 C16 93.65(19)
O1 C15 C16 C17 -179.19(19)
C14 C15 C16 C17 1.4(3)
C15 C16 C17 C18 179.28(17)
C16 C17 C18 C19 84.0(2)
C16 C17 C18 C31 -96.6(2)
C31 C18 C19 C20 -179.19(14)
C17 C18 C19 C20 0.3(2)
C31 C18 C19 C24 0.3(2)
C17 C18 C19 C24 179.77(14)
C18 C19 C20 C21 179.48(16)
C24 C19 C20 C21 0.0(3)
C19 C20 C21 C22 0.2(3)
C20 C21 C22 C23 0.1(3)
C21 C22 C23 C24 -0.5(3)
C22 C23 C24 C25 -178.53(18)
C22 C23 C24 C19 0.7(3)
C18 C19 C24 C25 -0.7(2)
C20 C19 C24 C25 178.85(15)
C18 C19 C24 C23 -179.92(15)
C20 C19 C24 C23 -0.4(2)
C23 C24 C25 C26 179.77(16)
C19 C24 C25 C26 0.6(3)
C24 C25 C26 C27 179.65(17)
C24 C25 C26 C31 -0.1(3)
C25 C26 C27 C28 -178.81(19)
C31 C26 C27 C28 0.9(3)
C26 C27 C28 C29 -0.3(4)
C27 C28 C29 C30 -0.3(3)
C28 C29 C30 C31 0.4(3)
C19 C18 C31 C30 -178.97(14)
C17 C18 C31 C30 1.6(2)
C19 C18 C31 C26 0.2(2)
C17 C18 C31 C26 -179.29(14)
C29 C30 C31 C18 179.39(16)
C29 C30 C31 C26 0.2(3)
C25 C26 C31 C18 -0.3(2)
C27 C26 C31 C18 179.96(15)
C25 C26 C31 C30 178.88(15)
C27 C26 C31 C30 -0.9(2)

_cod_database_fobs_code 2242418
